data_4505536
loop_
_publ_author_name
'Eryazici, Ibrahim'
'Farha, Omar K.'
'Hauser, Brad G.'
'Yazayd\?in, A. \"Ozg\"ur'
'Sarjeant, Amy A.'
'Nguyen, SonBinh T.'
'Hupp, Joseph T.'

_publ_section_title
;
 Two Large-Pore Metal--Organic Frameworks Derived from a Single Polytopic
 Strut
;
_journal_issue 3
_journal_name_full 'Crystal Growth &amp; Design'
_journal_page_first 1075
_journal_paper_doi 10.1021/cg201520z
_journal_volume 12
_journal_year 2012
_chemical_formula_moiety 'C24 H12 Cu O4'
_chemical_formula_sum 'C24 H12 Cu O4'
_chemical_formula_weight 427.88
_chemical_name_systematic
;
 ? 
;
_space_group_crystal_system cubic
_space_group_IT_number 225
_space_group_name_Hall '-F 4 2 3'
_space_group_name_H-M_alt 'F m -3 m'
_symmetry_space_group_name_Hall '-F 4 2 3'
_symmetry_space_group_name_H-M 'F m -3 m'
_atom_sites_solution_hydrogens geom
_atom_sites_solution_primary isomorph
_atom_sites_solution_secondary difmap
_audit_creation_date 2011-07-01
_audit_creation_method
;
  Olex2 1.1
  (compiled 2011.02.15 svn.r1672, GUI svn.r3494)
;
_cell_angle_alpha 90.00
_cell_angle_beta 90.00
_cell_angle_gamma 90.00
_cell_formula_units_Z 96
_cell_length_a 63.515(5)
_cell_length_b 63.515(5)
_cell_length_c 63.515(5)
_cell_measurement_reflns_used 5031
_cell_measurement_temperature 225.0
_cell_measurement_theta_max 31.71
_cell_measurement_theta_min 3.62
_cell_volume 256229(3)
_computing_cell_refinement 'SAINT V7.23A (Bruker, 2005)'
_computing_data_collection 'APEX2 V2.1-4 (Bruker, 2007)'
_computing_data_reduction 'Bruker SAINT'
_computing_molecular_graphics
;
O. V. Dolomanov, L. J. Bourhis, R. J. Gildea, J. A. K. Howard and H. Puschmann,
OLEX2: a complete structure solution, refinement and analysis program.
J. Appl. Cryst. (2009). 42, 339-341.
;
_computing_publication_material
;
O. V. Dolomanov, L. J. Bourhis, R. J. Gildea, J. A. K. Howard and H. Puschmann,
OLEX2: a complete structure solution, refinement and analysis program.
J. Appl. Cryst. (2009). 42, 339-341.
;
_computing_structure_refinement 'SHELXL-97 (Sheldrick, 2008)'
_computing_structure_solution 'A short history of SHELX (Sheldrick, 2007)/Bruker'
_diffrn_ambient_temperature 225.0
_diffrn_detector_area_resol_mean 8
_diffrn_measured_fraction_theta_full 0.970
_diffrn_measured_fraction_theta_max 0.970
_diffrn_measurement_device_type 'Bruker APEXII CCD area detector'
_diffrn_measurement_method '\w and \f scans'
_diffrn_radiation_monochromator 'MX optics'
_diffrn_radiation_type CuK\a
_diffrn_radiation_wavelength 1.54184
_diffrn_reflns_av_R_equivalents 0.0000
_diffrn_reflns_av_unetI/netI 0.1306
_diffrn_reflns_limit_h_max 26
_diffrn_reflns_limit_h_min 0
_diffrn_reflns_limit_k_max 32
_diffrn_reflns_limit_k_min 0
_diffrn_reflns_limit_l_max 45
_diffrn_reflns_limit_l_min 1
_diffrn_reflns_number 2600
_diffrn_reflns_theta_full 34.66
_diffrn_reflns_theta_max 34.66
_diffrn_reflns_theta_min 1.20
_diffrn_source microsource
_diffrn_source_current 0.65
_diffrn_source_power 0.02925
_diffrn_source_voltage 45.0
_diffrn_standards_number 0
_exptl_absorpt_coefficient_mu 0.332
_exptl_absorpt_correction_T_max 0.9772
_exptl_absorpt_correction_T_min 0.9273
_exptl_absorpt_correction_type multi-scan
_exptl_absorpt_process_details 'Twinabs (Bruker)'
_exptl_crystal_colour blue
_exptl_crystal_colour_lustre clear
_exptl_crystal_colour_modifier light
_exptl_crystal_colour_primary blue
_exptl_crystal_density_diffrn 0.266
_exptl_crystal_density_method 'not measured'
_exptl_crystal_description block
_exptl_crystal_F_000 20832
_exptl_crystal_size_max 0.231
_exptl_crystal_size_mid 0.211
_exptl_crystal_size_min 0.07
_refine_diff_density_max 0.211
_refine_diff_density_min -0.283
_refine_diff_density_rms 0.029
_refine_ls_extinction_coef 0.0000017(4)
_refine_ls_extinction_expression Fc^*^=kFc[1+0.001xFc^2^\l^3^/sin(2\q)]^-1/4^
_refine_ls_extinction_method SHELXL
_refine_ls_goodness_of_fit_ref 0.862
_refine_ls_hydrogen_treatment constr
_refine_ls_matrix_type full
_refine_ls_number_parameters 145
_refine_ls_number_reflns 2600
_refine_ls_number_restraints 163
_refine_ls_restrained_S_all 0.951
_refine_ls_R_factor_all 0.1091
_refine_ls_R_factor_gt 0.0727
_refine_ls_shift/su_max 0.000
_refine_ls_shift/su_mean 0.000
_refine_ls_structure_factor_coef Fsqd
_refine_ls_weighting_details 'calc w=1/[\s^2^(Fo^2^)+(0.1202P)^2^+0.0000P] where P=(Fo^2^+2Fc^2^)/3'
_refine_ls_weighting_scheme calc
_refine_ls_wR_factor_gt 0.1895
_refine_ls_wR_factor_ref 0.2013
_reflns_number_gt 1174
_reflns_number_total 2600
_reflns_threshold_expression >2sigma(I)
_cod_data_source_file cg201520z_si_002.cif
_cod_data_source_block n1150b
_cod_original_cell_volume 256229(61)
_cod_database_code 4505536
_smtbx_masks_special_details
;
 Diffuse, disordered solvent molecules could not be adequately modeled.  The
 solvent masking procedure in Olex2 (Acta Cryst. (1990). A46, 194-201) was 
 used to remove the electronic contribution from these solvents. The total
 potential solvent accessible void volume was 224169.5 Ang^3^ [87.5%] and the
 electron count / cell = 66889.8. As the exact solvent content is not known,
 the reported formula reflects only the atoms used in the refinement.
;

loop_
_space_group_symop_id
_space_group_symop_operation_xyz
1 'x, y, z'
2 '-y, x, z'
3 '-x, -y, z'
4 'y, -x, z'
5 'x, -z, y'
6 'x, -y, -z'
7 'x, z, -y'
8 'z, y, -x'
9 '-x, y, -z'
10 '-z, y, x'
11 'z, x, y'
12 'y, z, x'
13 '-y, -z, x'
14 'z, -x, -y'
15 '-y, z, -x'
16 '-z, -x, y'
17 '-z, x, -y'
18 'y, -z, -x'
19 'y, x, -z'
20 '-y, -x, -z'
21 '-x, z, y'
22 '-x, -z, -y'
23 'z, -y, x'
24 '-z, -y, -x'
25 'x, y+1/2, z+1/2'
26 '-y, x+1/2, z+1/2'
27 '-x, -y+1/2, z+1/2'
28 'y, -x+1/2, z+1/2'
29 'x, -z+1/2, y+1/2'
30 'x, -y+1/2, -z+1/2'
31 'x, z+1/2, -y+1/2'
32 'z, y+1/2, -x+1/2'
33 '-x, y+1/2, -z+1/2'
34 '-z, y+1/2, x+1/2'
35 'z, x+1/2, y+1/2'
36 'y, z+1/2, x+1/2'
37 '-y, -z+1/2, x+1/2'
38 'z, -x+1/2, -y+1/2'
39 '-y, z+1/2, -x+1/2'
40 '-z, -x+1/2, y+1/2'
41 '-z, x+1/2, -y+1/2'
42 'y, -z+1/2, -x+1/2'
43 'y, x+1/2, -z+1/2'
44 '-y, -x+1/2, -z+1/2'
45 '-x, z+1/2, y+1/2'
46 '-x, -z+1/2, -y+1/2'
47 'z, -y+1/2, x+1/2'
48 '-z, -y+1/2, -x+1/2'
49 'x+1/2, y, z+1/2'
50 '-y+1/2, x, z+1/2'
51 '-x+1/2, -y, z+1/2'
52 'y+1/2, -x, z+1/2'
53 'x+1/2, -z, y+1/2'
54 'x+1/2, -y, -z+1/2'
55 'x+1/2, z, -y+1/2'
56 'z+1/2, y, -x+1/2'
57 '-x+1/2, y, -z+1/2'
58 '-z+1/2, y, x+1/2'
59 'z+1/2, x, y+1/2'
60 'y+1/2, z, x+1/2'
61 '-y+1/2, -z, x+1/2'
62 'z+1/2, -x, -y+1/2'
63 '-y+1/2, z, -x+1/2'
64 '-z+1/2, -x, y+1/2'
65 '-z+1/2, x, -y+1/2'
66 'y+1/2, -z, -x+1/2'
67 'y+1/2, x, -z+1/2'
68 '-y+1/2, -x, -z+1/2'
69 '-x+1/2, z, y+1/2'
70 '-x+1/2, -z, -y+1/2'
71 'z+1/2, -y, x+1/2'
72 '-z+1/2, -y, -x+1/2'
73 'x+1/2, y+1/2, z'
74 '-y+1/2, x+1/2, z'
75 '-x+1/2, -y+1/2, z'
76 'y+1/2, -x+1/2, z'
77 'x+1/2, -z+1/2, y'
78 'x+1/2, -y+1/2, -z'
79 'x+1/2, z+1/2, -y'
80 'z+1/2, y+1/2, -x'
81 '-x+1/2, y+1/2, -z'
82 '-z+1/2, y+1/2, x'
83 'z+1/2, x+1/2, y'
84 'y+1/2, z+1/2, x'
85 '-y+1/2, -z+1/2, x'
86 'z+1/2, -x+1/2, -y'
87 '-y+1/2, z+1/2, -x'
88 '-z+1/2, -x+1/2, y'
89 '-z+1/2, x+1/2, -y'
90 'y+1/2, -z+1/2, -x'
91 'y+1/2, x+1/2, -z'
92 '-y+1/2, -x+1/2, -z'
93 '-x+1/2, z+1/2, y'
94 '-x+1/2, -z+1/2, -y'
95 'z+1/2, -y+1/2, x'
96 '-z+1/2, -y+1/2, -x'
97 '-x, -y, -z'
98 'y, -x, -z'
99 'x, y, -z'
100 '-y, x, -z'
101 '-x, z, -y'
102 '-x, y, z'
103 '-x, -z, y'
104 '-z, -y, x'
105 'x, -y, z'
106 'z, -y, -x'
107 '-z, -x, -y'
108 '-y, -z, -x'
109 'y, z, -x'
110 '-z, x, y'
111 'y, -z, x'
112 'z, x, -y'
113 'z, -x, y'
114 '-y, z, x'
115 '-y, -x, z'
116 'y, x, z'
117 'x, -z, -y'
118 'x, z, y'
119 '-z, y, -x'
120 'z, y, x'
121 '-x, -y+1/2, -z+1/2'
122 'y, -x+1/2, -z+1/2'
123 'x, y+1/2, -z+1/2'
124 '-y, x+1/2, -z+1/2'
125 '-x, z+1/2, -y+1/2'
126 '-x, y+1/2, z+1/2'
127 '-x, -z+1/2, y+1/2'
128 '-z, -y+1/2, x+1/2'
129 'x, -y+1/2, z+1/2'
130 'z, -y+1/2, -x+1/2'
131 '-z, -x+1/2, -y+1/2'
132 '-y, -z+1/2, -x+1/2'
133 'y, z+1/2, -x+1/2'
134 '-z, x+1/2, y+1/2'
135 'y, -z+1/2, x+1/2'
136 'z, x+1/2, -y+1/2'
137 'z, -x+1/2, y+1/2'
138 '-y, z+1/2, x+1/2'
139 '-y, -x+1/2, z+1/2'
140 'y, x+1/2, z+1/2'
141 'x, -z+1/2, -y+1/2'
142 'x, z+1/2, y+1/2'
143 '-z, y+1/2, -x+1/2'
144 'z, y+1/2, x+1/2'
145 '-x+1/2, -y, -z+1/2'
146 'y+1/2, -x, -z+1/2'
147 'x+1/2, y, -z+1/2'
148 '-y+1/2, x, -z+1/2'
149 '-x+1/2, z, -y+1/2'
150 '-x+1/2, y, z+1/2'
151 '-x+1/2, -z, y+1/2'
152 '-z+1/2, -y, x+1/2'
153 'x+1/2, -y, z+1/2'
154 'z+1/2, -y, -x+1/2'
155 '-z+1/2, -x, -y+1/2'
156 '-y+1/2, -z, -x+1/2'
157 'y+1/2, z, -x+1/2'
158 '-z+1/2, x, y+1/2'
159 'y+1/2, -z, x+1/2'
160 'z+1/2, x, -y+1/2'
161 'z+1/2, -x, y+1/2'
162 '-y+1/2, z, x+1/2'
163 '-y+1/2, -x, z+1/2'
164 'y+1/2, x, z+1/2'
165 'x+1/2, -z, -y+1/2'
166 'x+1/2, z, y+1/2'
167 '-z+1/2, y, -x+1/2'
168 'z+1/2, y, x+1/2'
169 '-x+1/2, -y+1/2, -z'
170 'y+1/2, -x+1/2, -z'
171 'x+1/2, y+1/2, -z'
172 '-y+1/2, x+1/2, -z'
173 '-x+1/2, z+1/2, -y'
174 '-x+1/2, y+1/2, z'
175 '-x+1/2, -z+1/2, y'
176 '-z+1/2, -y+1/2, x'
177 'x+1/2, -y+1/2, z'
178 'z+1/2, -y+1/2, -x'
179 '-z+1/2, -x+1/2, -y'
180 '-y+1/2, -z+1/2, -x'
181 'y+1/2, z+1/2, -x'
182 '-z+1/2, x+1/2, y'
183 'y+1/2, -z+1/2, x'
184 'z+1/2, x+1/2, -y'
185 'z+1/2, -x+1/2, y'
186 '-y+1/2, z+1/2, x'
187 '-y+1/2, -x+1/2, z'
188 'y+1/2, x+1/2, z'
189 'x+1/2, -z+1/2, -y'
190 'x+1/2, z+1/2, y'
191 '-z+1/2, y+1/2, -x'
192 'z+1/2, y+1/2, x'

loop_
_atom_site_label
_atom_site_type_symbol
_atom_site_fract_x
_atom_site_fract_y
_atom_site_fract_z
_atom_site_U_iso_or_equiv
_atom_site_adp_type
_atom_site_occupancy
_atom_site_symmetry_multiplicity
_atom_site_calc_flag
_atom_site_refinement_flags
Cu1 Cu 0.69990(3) 0.30010(3) 0.5000 0.1360(14) Uani 1 4 d SDU
Cu2 Cu 0.67093(3) 0.32907(3) 0.5000 0.1443(15) Uani 1 4 d SDU
O1 O 0.68265(9) 0.28745(8) 0.47878(7) 0.171(3) Uani 1 1 d DU
O2 O 0.65867(10) 0.31382(11) 0.47940(10) 0.175(3) Uani 1 1 d DU
C1 C 0.6542(2) 0.2828(2) 0.4535(2) 0.177(4) Uani 1 1 d DU
C2 C 0.6358(2) 0.29013(19) 0.44871(18) 0.240(5) Uani 1 1 d DU
H2 H 0.6307 0.3025 0.4549 0.287 Uiso 1 1 calc R
C3 C 0.66243(18) 0.26574(19) 0.44641(18) 0.213(5) Uani 1 1 d DU
H3 H 0.6753 0.2605 0.4514 0.256 Uiso 1 1 calc R
C4 C 0.62457(18) 0.2796(2) 0.4348(2) 0.237(5) Uani 1 1 d DU
H4 H 0.6109 0.2848 0.4323 0.285 Uiso 1 1 calc R
C5 C 0.65035(19) 0.25495(17) 0.42988(17) 0.213(5) Uani 1 1 d DU
H5 H 0.6562 0.2430 0.4233 0.256 Uiso 1 1 calc R
C6 C 0.6303(2) 0.2620(2) 0.4236(2) 0.207(5) Uani 1 1 d DU
C7 C 0.62103(18) 0.2489(2) 0.40587(19) 0.209(4) Uani 1 1 d DU
C8 C 0.66520(19) 0.2956(2) 0.47125(18) 0.144(4) Uani 1 1 d DU
C9 C 0.62801(19) 0.22832(16) 0.40028(17) 0.235(5) Uani 1 1 d DU
H9 H 0.6393 0.2217 0.4072 0.282 Uiso 1 1 calc R
C10 C 0.6166(2) 0.2184(3) 0.3834(2) 0.253(7) Uani 1 2 d SDU
C13 C 0.60276(14) 0.2603(2) 0.39724(14) 0.220(6) Uani 1 2 d SDU
H13 H 0.5974 0.2730 0.4026 0.264 Uiso 1 2 calc SR
C14 C 0.6239(2) 0.1998(3) 0.3761(2) 0.278(7) Uani 1 2 d SDU
C15 C 0.63023(19) 0.1863(3) 0.36977(19) 0.289(7) Uani 1 2 d SDU
C16 C 0.63765(19) 0.1641(3) 0.36235(19) 0.292(7) Uani 1 2 d SDU
C17 C 0.6284(3) 0.15362(17) 0.34638(17) 0.283(8) Uani 1 2 d SDU
H17 H 0.6148 0.1577 0.3423 0.339 Uiso 1 2 calc SR

loop_
_atom_site_aniso_label
_atom_site_aniso_U_11
_atom_site_aniso_U_22
_atom_site_aniso_U_33
_atom_site_aniso_U_23
_atom_site_aniso_U_13
_atom_site_aniso_U_12
Cu1 0.155(2) 0.155(2) 0.097(3) 0.000 0.000 0.004(2)
Cu2 0.160(2) 0.160(2) 0.113(3) 0.000 0.000 0.010(2)
O1 0.214(7) 0.170(5) 0.128(6) -0.008(4) -0.045(4) 0.005(4)
O2 0.159(5) 0.222(7) 0.143(7) -0.035(5) -0.008(4) 0.006(5)
C1 0.184(9) 0.190(10) 0.155(9) -0.043(6) -0.055(7) 0.051(8)
C2 0.263(11) 0.245(11) 0.211(11) -0.137(8) -0.127(8) 0.117(9)
C3 0.211(10) 0.225(11) 0.204(11) -0.076(7) -0.083(8) 0.077(8)
C4 0.221(9) 0.217(12) 0.274(13) -0.141(8) -0.121(8) 0.096(8)
C5 0.210(10) 0.236(10) 0.194(10) -0.091(7) -0.079(8) 0.094(8)
C6 0.212(9) 0.196(10) 0.213(10) -0.103(7) -0.083(8) 0.085(8)
C7 0.188(9) 0.226(11) 0.212(9) -0.121(7) -0.078(8) 0.100(7)
C8 0.172(8) 0.175(9) 0.084(8) 0.008(5) -0.011(6) 0.004(7)
C9 0.254(10) 0.206(11) 0.244(11) -0.117(8) -0.105(9) 0.113(8)
C10 0.271(10) 0.218(14) 0.271(10) -0.134(8) -0.139(11) 0.134(8)
C13 0.209(8) 0.243(14) 0.209(8) -0.132(8) -0.074(9) 0.132(8)
C14 0.305(11) 0.224(16) 0.305(11) -0.148(9) -0.143(12) 0.148(9)
C15 0.311(10) 0.245(15) 0.311(10) -0.163(9) -0.163(12) 0.163(9)
C16 0.305(9) 0.268(14) 0.305(9) -0.178(9) -0.168(10) 0.178(9)
C17 0.275(14) 0.286(10) 0.286(10) -0.184(10) -0.127(10) 0.127(10)

loop_
_atom_type_symbol
_atom_type_description
_atom_type_scat_dispersion_real
_atom_type_scat_dispersion_imag
_atom_type_scat_source
C C 0.0181 0.0091 'International Tables Vol C Tables 4.2.6.8 and 6.1.1.4'
H H 0.0000 0.0000 'International Tables Vol C Tables 4.2.6.8 and 6.1.1.4'
O O 0.0492 0.0322 'International Tables Vol C Tables 4.2.6.8 and 6.1.1.4'
Cu Cu -1.9646 0.5888 'International Tables Vol C Tables 4.2.6.8 and 6.1.1.4'

loop_
_geom_angle_atom_site_label_1
_geom_angle_atom_site_label_2
_geom_angle_atom_site_label_3
_geom_angle
_geom_angle_site_symmetry_1
_geom_angle_site_symmetry_3
O1 Cu1 Cu2 83.8(2) 20_666 .
O1 Cu1 Cu2 83.8(2) 115_665 .
O1 Cu1 Cu2 83.8(2) 99_556 .
O1 Cu1 Cu2 83.8(2) . .
O1 Cu1 O1 167.6(4) 115_665 99_556
O1 Cu1 O1 89.12(10) 20_666 99_556
O1 Cu1 O1 89.54(10) 20_666 115_665
O1 Cu1 O1 89.12(10) 115_665 .
O1 Cu1 O1 89.55(10) 99_556 .
O1 Cu1 O1 167.6(4) 20_666 .
O2 Cu2 Cu1 85.7(2) 20_666 .
O2 Cu2 Cu1 85.7(2) . .
O2 Cu2 Cu1 85.7(2) 115_665 .
O2 Cu2 Cu1 85.7(2) 99_556 .
O2 Cu2 O2 171.5(5) 99_556 115_665
O2 Cu2 O2 171.5(5) . 20_666
O2 Cu2 O2 92.9(4) . 99_556
O2 Cu2 O2 86.4(4) 20_666 99_556
O2 Cu2 O2 86.4(4) . 115_665
O2 Cu2 O2 92.9(4) 20_666 115_665
C8 O1 Cu1 125.0(8) . .
C8 O2 Cu2 127.8(8) . .
C2 C1 C8 112.9(14) . .
C3 C1 C2 126.1(16) . .
C3 C1 C8 120.7(15) . .
C1 C2 H2 121.2 . .
C1 C2 C4 117.7(14) . .
C4 C2 H2 121.2 . .
C1 C3 H3 122.2 . .
C1 C3 C5 115.5(13) . .
C5 C3 H3 122.2 . .
C2 C4 H4 116.0 . .
C2 C4 C6 128.1(14) . .
C6 C4 H4 116.0 . .
C3 C5 H5 119.1 . .
C6 C5 C3 121.7(12) . .
C6 C5 H5 119.1 . .
C4 C6 C5 110.5(13) . .
C4 C6 C7 136.8(15) . .
C5 C6 C7 112.7(14) . .
C9 C7 C6 124.6(13) . .
C9 C7 C13 127.0(14) . .
C13 C7 C6 108.2(12) . .
O1 C8 O2 117.7(12) . .
O1 C8 C1 115.9(12) . .
O2 C8 C1 126.5(12) . .
C7 C9 H9 122.3 . .
C7 C9 C10 115.4(16) . .
C10 C9 H9 122.3 . .
C9 C10 C9 124(2) 119_656 .
C14 C10 C9 117.7(11) . .
C14 C10 C9 117.7(11) . 119_656
C7 C13 C7 110.2(16) . 119_656
C7 C13 H13 124.9 119_656 .
C7 C13 H13 124.9 . .
C15 C14 C10 175(2) . .
C14 C15 C16 172(2) . .
C17 C16 C15 122.9(12) 90_556 .
C17 C16 C15 122.9(12) . .
C17 C16 C17 114(2) . 90_556
C16 C17 C16 124(2) . 41_645
C16 C17 H17 118.1 . .
C16 C17 H17 118.1 41_645 .

loop_
_geom_bond_atom_site_label_1
_geom_bond_atom_site_label_2
_geom_bond_distance
_geom_bond_site_symmetry_2
Cu1 Cu2 2.603(4) .
Cu1 O1 1.914(6) 20_666
Cu1 O1 1.914(6) .
Cu1 O1 1.914(6) 115_665
Cu1 O1 1.914(6) 99_556
Cu2 O2 1.805(7) 99_556
Cu2 O2 1.805(7) 115_665
Cu2 O2 1.805(7) 20_666
Cu2 O2 1.805(7) .
O1 C8 1.314(10) .
O2 C8 1.333(10) .
C1 C2 1.292(12) .
C1 C3 1.286(11) .
C1 C8 1.557(13) .
C2 H2 0.9400 .
C2 C4 1.317(11) .
C3 H3 0.9400 .
C3 C5 1.470(11) .
C4 H4 0.9400 .
C4 C6 1.375(11) .
C5 H5 0.9400 .
C5 C6 1.409(11) .
C6 C7 1.518(13) .
C7 C9 1.426(12) .
C7 C13 1.473(11) .
C9 H9 0.9400 .
C9 C10 1.438(10) .
C10 C9 1.438(10) 119_656
C10 C14 1.352(18) .
C13 C7 1.473(11) 119_656
C13 H13 0.9400 .
C14 C15 1.033(19) .
C15 C16 1.556(18) .
C16 C17 1.347(9) 90_556
C16 C17 1.347(9) .
C17 C16 1.347(9) 41_645
C17 H17 0.9400 .

loop_
_geom_torsion_atom_site_label_1
_geom_torsion_atom_site_label_2
_geom_torsion_atom_site_label_3
_geom_torsion_atom_site_label_4
_geom_torsion
_geom_torsion_site_symmetry_1
_geom_torsion_site_symmetry_4
Cu1 Cu2 O2 C8 1.4(9) . .
Cu1 O1 C8 O2 -1.9(12) . .
Cu1 O1 C8 C1 178.2(6) . .
Cu2 Cu1 O1 C8 2.2(6) . .
Cu2 O2 C8 O1 -0.2(14) . .
Cu2 O2 C8 C1 179.7(7) . .
O1 Cu1 Cu2 O2 91.7(2) 20_666 115_665
O1 Cu1 Cu2 O2 91.8(2) . 99_556
O1 Cu1 Cu2 O2 1.5(2) 115_665 115_665
O1 Cu1 Cu2 O2 -178.5(2) 99_556 115_665
O1 Cu1 Cu2 O2 -88.2(2) . 115_665
O1 Cu1 Cu2 O2 -1.5(2) . .
O1 Cu1 Cu2 O2 -1.5(2) 20_666 20_666
O1 Cu1 Cu2 O2 -91.7(2) 115_665 20_666
O1 Cu1 Cu2 O2 178.5(2) 20_666 .
O1 Cu1 Cu2 O2 88.2(2) 115_665 .
O1 Cu1 Cu2 O2 -91.8(2) 99_556 .
O1 Cu1 Cu2 O2 -178.5(2) 115_665 99_556
O1 Cu1 Cu2 O2 -88.3(2) 20_666 99_556
O1 Cu1 Cu2 O2 88.3(2) 99_556 20_666
O1 Cu1 Cu2 O2 178.5(2) . 20_666
O1 Cu1 Cu2 O2 1.5(2) 99_556 99_556
O1 Cu1 O1 C8 -81.6(6) 115_665 .
O1 Cu1 O1 C8 86.0(6) 99_556 .
O1 Cu1 O1 C8 2.2(6) 20_666 .
O2 Cu2 O2 C8 1.4(9) 20_666 .
O2 Cu2 O2 C8 -84.1(9) 99_556 .
O2 Cu2 O2 C8 87.4(9) 115_665 .
C1 C2 C4 C6 -4(2) . .
C1 C3 C5 C6 -4.9(18) . .
C2 C1 C3 C5 6(2) . .
C2 C1 C8 O1 171.6(10) . .
C2 C1 C8 O2 -8.3(17) . .
C2 C4 C6 C5 4(2) . .
C2 C4 C6 C7 -173.1(13) . .
C3 C1 C2 C4 -2(2) . .
C3 C1 C8 O1 -2.6(16) . .
C3 C1 C8 O2 177.5(12) . .
C3 C5 C6 C4 0.3(17) . .
C3 C5 C6 C7 178.3(10) . .
C4 C6 C7 C9 -164.5(14) . .
C4 C6 C7 C13 10(2) . .
C5 C6 C7 C9 18.2(17) . .
C5 C6 C7 C13 -167.0(10) . .
C6 C7 C9 C10 178.2(12) . .
C6 C7 C13 C7 175.9(7) . 119_656
C7 C9 C10 C9 2(2) . 119_656
C7 C9 C10 C14 173.8(13) . .
C8 C1 C2 C4 -175.8(10) . .
C8 C1 C3 C5 179.3(9) . .
C9 C7 C13 C7 -10(2) . 119_656
C9 C10 C14 C15 -86.1(13) . .
C9 C10 C14 C15 86.1(13) 119_656 .
C10 C14 C15 C16 180(3) . .
C13 C7 C9 C10 4.4(19) . .
C14 C15 C16 C17 -89.4(16) . 90_556
C14 C15 C16 C17 89.4(16) . .
C15 C16 C17 C16 160.9(12) . 41_645
C17 C16 C17 C16 -20(4) 90_556 41_645

loop_
_smtbx_masks_void_nr
_smtbx_masks_void_average_x
_smtbx_masks_void_average_y
_smtbx_masks_void_average_z
_smtbx_masks_void_volume
_smtbx_masks_void_count_electrons
1 -0.637 -0.403 -0.169 224169.5 66886.6
